data_7041998
loop_
_publ_author_name
'Finger, Lars H.'
'Venker, Alexander'
'Schr\"oder, Fabian G'
'Sundermeyer, J\"org'

_publ_section_title
;
 New lithium borates with bistetrazolato(2-) and pyrazinediolato(2-)
 ligands - potentially interesting lithium electrolyte additives.
;
_journal_issue 9
_journal_name_full 'Dalton transactions (Cambridge, England : 2003)'
_journal_page_first 3014
_journal_page_last 3024
_journal_paper_doi 10.1039/c7dt00308k
_journal_volume 46
_journal_year 2017
_chemical_formula_moiety
;
3(C12 B N8 O4), 3(C6 H11 N2), 2(C2 H3 N)
;
_chemical_formula_sum 'C58 H39 B3 N32 O12'
_chemical_formula_weight 1408.64
_chemical_properties_physical ', Moisture-sensitive,Hygroscopic'
_space_group_crystal_system monoclinic
_space_group_IT_number 15
_space_group_name_Hall '-C 2yc'
_space_group_name_H-M_alt 'C 1 2/c 1'
_symmetry_space_group_name_Hall '-C 2yc'
_symmetry_space_group_name_H-M 'C 1 2/c 1'
_atom_sites_solution_hydrogens geom
_atom_sites_solution_primary direct
_atom_sites_solution_secondary difmap
_audit_creation_method SHELXL-2014/7
_audit_update_record
;
2016-06-13 deposited with the CCDC.
2017-02-09 downloaded from the CCDC.
;
_cell_angle_alpha 90.000(5)
_cell_angle_beta 93.289(5)
_cell_angle_gamma 90.000(5)
_cell_formula_units_Z 4
_cell_length_a 15.460(5)
_cell_length_b 9.897(5)
_cell_length_c 41.241(5)
_cell_measurement_reflns_used 121
_cell_measurement_temperature 100(2)
_cell_measurement_theta_max 24.0477
_cell_measurement_theta_min 3.5077
_cell_volume 6300(4)
_computing_cell_refinement 'APEX2 v2013.4-0 (Bruker AXS)'
_computing_data_collection 'Bruker Instrument Service v3.0.28'
_computing_data_reduction 'SAINT V8.30C (Bruker AXS Inc., 2013)'
_computing_molecular_graphics
;
Mercury (C. F. Macrae, P. R. Edgington, P. McCabe, E. Pidcock, G. P. 
Shields, R. Taylor, M. Towler, 
J. van de Streek, J. Appl. Cryst. 2006,  39, 453-457.)
Ortep-3 for Windows (L.J. Farrugia, J. Appl. Cryst. 2012, 45, 849-854)
DIAMOND 4 (H. Putz, K. Brandenburg, Crystal Impact GbR, Kreuzherrenstr. 
102, 53227 Bonn, Germany)
;
_computing_publication_material
;
WinGX 2014.1 (L.J. Farrugia, J. Appl. Cryst. 2012, 45, 849-854)
ShelXle (C. B. Huebschle, G. M. Sheldrick, B. Dittrich, J. Appl. Cryst. 
2011, 44, 1281-1284)
;
_computing_structure_refinement 'SHELXL-2014/7 (Sheldrick, 2014)'
_computing_structure_solution
;
SIR97 (A. Altomare, M. C. Burla, M. Camalli, G. L. Cascarano, C. Giacovazzo, 
A. Guagliardi, A. G. G. Moliterni, G. Polidori, 
R. Spagna, J. Appl. Cryst. 1999, 32, 115-119)
;
_diffrn_ambient_temperature 100(2)
_diffrn_detector_area_resol_mean 10.4167
_diffrn_measured_fraction_theta_full 0.999
_diffrn_measured_fraction_theta_max 0.997
_diffrn_measurement_device_type 'D8 Quest (Bruker)'
_diffrn_measurement_method 'rotation method'
_diffrn_radiation_type MoK\a
_diffrn_radiation_wavelength 0.71069
_diffrn_reflns_av_R_equivalents 0.0961
_diffrn_reflns_av_unetI/netI 0.0751
_diffrn_reflns_Laue_measured_fraction_full 0.999
_diffrn_reflns_Laue_measured_fraction_max 0.997
_diffrn_reflns_limit_h_max 19
_diffrn_reflns_limit_h_min -19
_diffrn_reflns_limit_k_max 12
_diffrn_reflns_limit_k_min -12
_diffrn_reflns_limit_l_max 52
_diffrn_reflns_limit_l_min -52
_diffrn_reflns_number 54995
_diffrn_reflns_point_group_measured_fraction_full 0.999
_diffrn_reflns_point_group_measured_fraction_max 0.997
_diffrn_reflns_theta_full 25.000
_diffrn_reflns_theta_max 27.161
_diffrn_reflns_theta_min 2.445
_diffrn_source 'I\mS Microfocus Source'
_exptl_absorpt_coefficient_mu 0.110
_exptl_absorpt_correction_T_max 0.7455
_exptl_absorpt_correction_T_min 0.5733
_exptl_absorpt_correction_type multi-scan
_exptl_absorpt_process_details 'SADABS V2012/1 (Bruker AXS Inc.)'
_exptl_crystal_colour 'fluorescent colourless'
_exptl_crystal_density_diffrn 1.485
_exptl_crystal_density_method 'not measured'
_exptl_crystal_description plate
_exptl_crystal_F_000 2888
_exptl_crystal_recrystallization_method 'Re-crystallisation from solvent'
_exptl_crystal_size_max 0.520
_exptl_crystal_size_mid 0.170
_exptl_crystal_size_min 0.120
_refine_diff_density_max 0.603
_refine_diff_density_min -0.366
_refine_diff_density_rms 0.059
_refine_ls_extinction_method none
_refine_ls_goodness_of_fit_ref 1.014
_refine_ls_hydrogen_treatment constr
_refine_ls_matrix_type full
_refine_ls_number_parameters 516
_refine_ls_number_reflns 6977
_refine_ls_number_restraints 98
_refine_ls_restrained_S_all 1.067
_refine_ls_R_factor_all 0.1259
_refine_ls_R_factor_gt 0.0623
_refine_ls_shift/su_max 0.001
_refine_ls_shift/su_mean 0.000
_refine_ls_structure_factor_coef Fsqd
_refine_ls_weighting_details 'w=1/[\s^2^(Fo^2^)+(0.0515P)^2^+13.3756P] where P=(Fo^2^+2Fc^2^)/3'
_refine_ls_weighting_scheme calc
_refine_ls_wR_factor_gt 0.1282
_refine_ls_wR_factor_ref 0.1526
_reflns_Friedel_coverage 0.000
_reflns_number_gt 4187
_reflns_number_total 6977
_reflns_threshold_expression 'I > 2\s(I)'
_cod_data_source_file c7dt00308k2.cif
_cod_data_source_block FIN085
_cod_depositor_comments 'Adding full bibliography for 7041994--7042002.cif.'
_cod_database_code 7041998
_audit_contact_author 'Joerg Sundermeyer'
_shelx_shelxl_version_number 2014/7
_shelx_space_group_comment
; 
The symmetry employed for this shelxl refinement is uniquely defined 
by the following loop, which should always be used as a source of 
symmetry information in preference to the above space-group names. 
They are only intended as comments. 
;
_shelx_estimated_absorpt_t_min 0.945
_shelx_estimated_absorpt_t_max 0.987
_solvent_exptl_crystal_recrystallization_method 'acetonitrile. diethyl ether'

loop_
_space_group_symop_operation_xyz
'x, y, z'
'-x, y, -z+1/2'
'x+1/2, y+1/2, z'
'-x+1/2, y+1/2, -z+1/2'
'-x, -y, -z'
'x, -y, z-1/2'
'-x+1/2, -y+1/2, -z'
'x+1/2, -y+1/2, z-1/2'

loop_
_atom_site_label
_atom_site_type_symbol
_atom_site_fract_x
_atom_site_fract_y
_atom_site_fract_z
_atom_site_U_iso_or_equiv
_atom_site_adp_type
_atom_site_occupancy
_atom_site_site_symmetry_order
_atom_site_calc_flag
_atom_site_refinement_flags_posn
_atom_site_refinement_flags_adp
_atom_site_refinement_flags_occupancy
_atom_site_disorder_assembly
_atom_site_disorder_group
C1 C 0.24142(18) 0.1812(3) 0.67440(6) 0.0291(7) Uani 1 1 d . . . . .
C2 C 0.15676(18) 0.2313(3) 0.67944(6) 0.0268(6) Uani 1 1 d . . . . .
C3 C 0.20875(16) 0.1822(3) 0.62121(6) 0.0232(6) Uani 1 1 d . . . . .
C4 C 0.12697(16) 0.2271(3) 0.62628(6) 0.0219(6) Uani 1 1 d . . . . .
C5 C 0.23456(16) 0.1583(3) 0.58875(7) 0.0258(6) Uani 1 1 d . . . . .
C6 C 0.06617(17) 0.2467(3) 0.59903(6) 0.0253(6) Uani 1 1 d . . . . .
C7 C 0.28250(19) 0.2831(3) 0.77719(6) 0.0293(7) Uani 1 1 d . . . . .
C8 C 0.25046(19) 0.1492(3) 0.78078(6) 0.0296(7) Uani 1 1 d . . . . .
C9 C 0.32451(16) 0.2834(3) 0.82947(6) 0.0219(6) Uani 1 1 d . . . . .
C10 C 0.29428(16) 0.1539(3) 0.83257(6) 0.0219(6) Uani 1 1 d . . . . .
C11 C 0.36677(16) 0.3524(3) 0.85663(6) 0.0234(6) Uani 1 1 d . . . . .
C12 C 0.30592(16) 0.0844(3) 0.86330(6) 0.0225(6) Uani 1 1 d . . . . .
C13 C 0.49813(15) 0.0042(3) 0.69671(6) 0.0200(6) Uani 1 1 d . . . . .
C14 C 0.43698(16) -0.1001(3) 0.70062(6) 0.0208(6) Uani 1 1 d . . . . .
C15 C 0.46063(15) 0.0099(2) 0.64407(6) 0.0194(5) Uani 1 1 d . . . . .
C16 C 0.40339(15) -0.0945(2) 0.64768(6) 0.0195(5) Uani 1 1 d . . . . .
C17 C 0.46859(16) 0.0719(3) 0.61272(6) 0.0235(6) Uani 1 1 d . . . . .
C18 C 0.35311(16) -0.1464(3) 0.61998(6) 0.0223(6) Uani 1 1 d . . . . .
C41 C 0.8862(2) 0.9551(3) 0.59254(8) 0.0463(8) Uani 1 1 d . . . . .
H25A H 0.8878 1.0435 0.6033 0.069 Uiso 1 1 calc R U . . .
H25B H 0.9452 0.9192 0.5921 0.069 Uiso 1 1 calc R U . . .
H25C H 0.8504 0.8929 0.6045 0.069 Uiso 1 1 calc R U . . .
C42 C 0.8494(2) 0.9697(3) 0.55951(10) 0.0456(8) Uani 1 1 d . . . . .
B1 B 0.2286(3) 0.2110(3) 0.72855(8) 0.0387(9) Uani 1 1 d . . . . .
B2 B 0.5000 -0.0518(4) 0.7500 0.0237(9) Uani 1 2 d S T P . .
N1 N 0.27035(14) 0.1575(2) 0.64592(5) 0.0287(5) Uani 1 1 d . . . . .
N2 N 0.09777(14) 0.2540(2) 0.65634(5) 0.0251(5) Uani 1 1 d . . . . .
N3 N 0.25361(15) 0.1418(3) 0.56266(6) 0.0373(6) Uani 1 1 d . . . . .
N4 N 0.01867(15) 0.2605(3) 0.57682(6) 0.0376(6) Uani 1 1 d . . . . .
N5 N 0.25493(14) 0.0810(2) 0.80768(5) 0.0262(5) Uani 1 1 d . . . . .
N6 N 0.31950(14) 0.3536(2) 0.80076(5) 0.0268(5) Uani 1 1 d . . . . .
N7 N 0.40135(15) 0.4076(2) 0.87815(6) 0.0323(6) Uani 1 1 d . . . . .
N8 N 0.31584(14) 0.0289(2) 0.88752(5) 0.0291(5) Uani 1 1 d . . . . .
N9 N 0.38893(13) -0.1526(2) 0.67694(5) 0.0218(5) Uani 1 1 d . . . . .
N10 N 0.51104(13) 0.0631(2) 0.66929(5) 0.0205(5) Uani 1 1 d . . . . .
N11 N 0.47354(15) 0.1211(2) 0.58774(5) 0.0316(6) Uani 1 1 d . . . . .
N12 N 0.31386(14) -0.1883(2) 0.59787(6) 0.0323(6) Uani 1 1 d . . . . .
N41 N 0.8209(2) 0.9803(3) 0.53372(8) 0.0626(9) Uani 1 1 d . . . . .
O1 O 0.28584(13) 0.1648(2) 0.70249(4) 0.0382(5) Uani 1 1 d . . . . .
O2 O 0.14643(13) 0.24985(19) 0.71073(4) 0.0352(5) Uani 1 1 d . . . . .
O3 O 0.27047(15) 0.32313(19) 0.74669(4) 0.0402(6) Uani 1 1 d . . . . .
O4 O 0.21478(15) 0.10515(19) 0.75266(4) 0.0413(6) Uani 1 1 d . . . . .
O5 O 0.43520(11) -0.13598(18) 0.73158(4) 0.0262(4) Uani 1 1 d . . . . .
O6 O 0.53863(11) 0.03489(18) 0.72513(4) 0.0243(4) Uani 1 1 d . . . . .
C27 C 0.4318(2) -0.4062(4) 0.46288(8) 0.0525(9) Uani 1 1 d . . . . .
H23A H 0.4268 -0.4409 0.4850 0.079 Uiso 1 1 calc R U . . .
H23B H 0.4885 -0.3633 0.4613 0.079 Uiso 1 1 calc R U . . .
H23C H 0.4260 -0.4811 0.4473 0.079 Uiso 1 1 calc R U . . .
C22 C 0.37473(19) -0.0631(3) 0.46875(7) 0.0393(8) Uani 1 1 d D . . . .
H19 H 0.3762 -0.0317 0.4470 0.047 Uiso 1 1 calc R U . . .
C24 C 0.37383(19) -0.0678(3) 0.52107(6) 0.0361(7) Uani 1 1 d D . . . .
H20 H 0.3743 -0.0392 0.5431 0.043 Uiso 1 1 calc R U . . .
C25 C 0.3685(2) -0.1954(3) 0.51067(7) 0.0402(8) Uani 1 1 d D . . . .
H21 H 0.3652 -0.2741 0.5237 0.048 Uiso 1 1 calc R U . . .
C26 C 0.3636(2) -0.3072(4) 0.45554(8) 0.0525(10) Uani 1 1 d D . . . .
H22A H 0.3066 -0.3515 0.4570 0.063 Uiso 1 1 calc R U . . .
H22B H 0.3677 -0.2752 0.4329 0.063 Uiso 1 1 calc R U . . .
C28 C 0.3825(2) 0.1644(3) 0.49563(8) 0.0505(9) Uani 1 1 d D . . . .
H24A H 0.3286 0.2017 0.4857 0.076 Uiso 1 1 calc R U . . .
H24B H 0.4315 0.1953 0.4835 0.076 Uiso 1 1 calc R U . . .
H24C H 0.3900 0.1950 0.5182 0.076 Uiso 1 1 calc R U . . .
N21 N 0.36871(15) -0.1908(3) 0.47751(5) 0.0352(6) Uani 1 1 d D . . . .
N23 N 0.37843(15) 0.0143(3) 0.49482(5) 0.0341(6) Uani 1 1 d D . . . .
C37 C -0.0723(6) -0.0960(10) 0.6787(2) 0.073(2) Uani 0.5 1 d . U P A -1
H37A H -0.0429 -0.1833 0.6816 0.110 Uiso 0.5 1 calc R U P A -1
H37B H -0.0691 -0.0660 0.6562 0.110 Uiso 0.5 1 calc R U P A -1
H37C H -0.1331 -0.1055 0.6838 0.110 Uiso 0.5 1 calc R U P A -1
C32 C 0.0140(7) 0.0454(8) 0.76121(17) 0.087(3) Uani 0.5 1 d D U P A -1
H32 H 0.0153 0.1414 0.7612 0.104 Uiso 0.5 1 calc R U P A -1
C34 C 0.0142(7) -0.1598(8) 0.77683(19) 0.075(3) Uani 0.5 1 d D U P A -1
H34 H 0.0137 -0.2400 0.7895 0.090 Uiso 0.5 1 calc R U P A -1
C35 C -0.0131(9) -0.1601(7) 0.7440(2) 0.083(3) Uani 0.5 1 d D U P A -1
H35 H -0.0303 -0.2327 0.7300 0.099 Uiso 0.5 1 calc R U P A -1
C36 C -0.0233(5) 0.0197(11) 0.7040(2) 0.063(2) Uani 0.5 1 d D U P A -1
H36A H 0.0329 0.0463 0.6956 0.075 Uiso 0.5 1 calc R U P A -1
H36B H -0.0600 0.1015 0.7047 0.075 Uiso 0.5 1 calc R U P A -1
C38 C 0.0520(7) 0.0044(9) 0.8183(2) 0.075(3) Uani 0.5 1 d D U P A -1
H38A H 0.0067 -0.0239 0.8325 0.113 Uiso 0.5 1 calc R U P A -1
H38B H 0.0505 0.1028 0.8158 0.113 Uiso 0.5 1 calc R U P A -1
H38C H 0.1087 -0.0231 0.8279 0.113 Uiso 0.5 1 calc R U P A -1
N31 N -0.0083(4) -0.0385(6) 0.73860(14) 0.0529(15) Uani 0.5 1 d D U P A -1
N33 N 0.0380(4) -0.0560(7) 0.78819(15) 0.0547(16) Uani 0.5 1 d D U P A -1

loop_
_atom_site_aniso_label
_atom_site_aniso_U_11
_atom_site_aniso_U_22
_atom_site_aniso_U_33
_atom_site_aniso_U_23
_atom_site_aniso_U_13
_atom_site_aniso_U_12
C1 0.0387(16) 0.0237(15) 0.0239(15) -0.0026(12) -0.0075(12) 0.0084(13)
C2 0.0426(17) 0.0203(14) 0.0179(14) -0.0006(11) 0.0033(12) 0.0087(13)
C3 0.0258(14) 0.0220(14) 0.0216(14) -0.0022(11) 0.0006(11) 0.0058(12)
C4 0.0276(14) 0.0198(14) 0.0184(13) 0.0001(11) 0.0025(11) 0.0039(11)
C5 0.0211(14) 0.0276(15) 0.0284(16) -0.0007(12) -0.0007(11) 0.0054(12)
C6 0.0237(14) 0.0294(16) 0.0233(14) -0.0005(12) 0.0061(12) 0.0055(12)
C7 0.0451(18) 0.0226(15) 0.0200(14) 0.0009(12) -0.0001(12) 0.0097(13)
C8 0.0460(18) 0.0210(15) 0.0209(15) -0.0038(12) -0.0046(12) 0.0101(13)
C9 0.0207(13) 0.0260(15) 0.0189(13) -0.0018(11) 0.0015(10) 0.0077(11)
C10 0.0199(13) 0.0269(15) 0.0190(13) 0.0006(11) 0.0015(10) 0.0088(11)
C11 0.0202(13) 0.0265(15) 0.0237(14) 0.0042(12) 0.0031(11) 0.0037(12)
C12 0.0199(13) 0.0235(14) 0.0244(15) -0.0042(12) 0.0036(11) 0.0035(11)
C13 0.0182(13) 0.0196(14) 0.0223(14) -0.0021(11) 0.0021(10) 0.0031(11)
C14 0.0222(13) 0.0197(14) 0.0206(13) 0.0026(11) 0.0037(10) 0.0006(11)
C15 0.0174(12) 0.0210(14) 0.0202(13) 0.0018(11) 0.0035(10) 0.0036(11)
C16 0.0156(12) 0.0209(14) 0.0221(13) 0.0021(11) 0.0021(10) 0.0032(11)
C17 0.0180(13) 0.0256(15) 0.0267(15) -0.0007(12) 0.0007(11) -0.0003(11)
C18 0.0179(13) 0.0233(14) 0.0261(15) 0.0044(12) 0.0036(11) -0.0011(11)
C41 0.0326(17) 0.0394(19) 0.067(2) 0.0078(17) 0.0074(16) 0.0031(15)
C42 0.0357(18) 0.036(2) 0.066(2) 0.0067(18) 0.0129(17) 0.0020(15)
B1 0.069(3) 0.0192(17) 0.0265(18) -0.0028(14) -0.0063(17) 0.0106(17)
B2 0.025(2) 0.021(2) 0.025(2) 0.000 0.0036(18) 0.000
N1 0.0312(13) 0.0294(13) 0.0250(13) -0.0052(10) -0.0040(10) 0.0099(11)
N2 0.0341(13) 0.0238(12) 0.0177(11) 0.0007(9) 0.0034(10) 0.0080(10)
N3 0.0356(14) 0.0478(16) 0.0291(14) -0.0014(12) 0.0068(11) 0.0091(12)
N4 0.0314(14) 0.0536(17) 0.0277(14) -0.0018(12) 0.0008(11) 0.0117(12)
N5 0.0357(13) 0.0210(12) 0.0214(12) -0.0005(10) -0.0030(10) 0.0074(10)
N6 0.0379(13) 0.0217(12) 0.0204(12) -0.0005(10) -0.0006(10) 0.0054(10)
N7 0.0327(13) 0.0341(14) 0.0295(13) 0.0025(11) -0.0047(11) -0.0018(11)
N8 0.0323(13) 0.0316(13) 0.0235(13) 0.0014(11) 0.0016(10) 0.0028(11)
N9 0.0220(11) 0.0226(12) 0.0209(11) 0.0028(9) 0.0016(9) -0.0017(10)
N10 0.0193(11) 0.0200(12) 0.0223(11) 0.0004(9) 0.0026(9) 0.0003(9)
N11 0.0350(14) 0.0337(14) 0.0260(13) 0.0042(11) 0.0028(10) -0.0034(11)
N12 0.0255(12) 0.0408(15) 0.0305(13) 0.0023(12) 0.0003(10) -0.0081(11)
N41 0.056(2) 0.064(2) 0.068(2) 0.0103(18) 0.0052(17) 0.0017(17)
O1 0.0526(13) 0.0357(12) 0.0244(11) -0.0050(9) -0.0144(9) 0.0175(10)
O2 0.0598(14) 0.0301(11) 0.0154(10) -0.0011(8) 0.0009(9) 0.0150(10)
O3 0.0796(16) 0.0214(11) 0.0181(10) 0.0009(8) -0.0094(10) 0.0045(10)
O4 0.0794(16) 0.0210(11) 0.0214(10) -0.0013(8) -0.0147(10) 0.0041(10)
O5 0.0334(11) 0.0262(10) 0.0191(9) 0.0033(8) 0.0021(8) -0.0081(8)
O6 0.0260(10) 0.0258(10) 0.0212(9) -0.0013(8) 0.0019(8) -0.0041(8)
C27 0.068(2) 0.050(2) 0.0397(19) -0.0113(16) 0.0000(17) 0.0095(19)
C22 0.0426(18) 0.054(2) 0.0212(15) 0.0059(15) 0.0034(13) 0.0194(16)
C24 0.0471(18) 0.0458(19) 0.0157(14) 0.0019(13) 0.0032(12) 0.0132(15)
C25 0.055(2) 0.046(2) 0.0202(15) 0.0038(14) 0.0081(13) 0.0065(16)
C26 0.0381(19) 0.066(2) 0.052(2) -0.0291(19) -0.0073(16) 0.0026(18)
C28 0.063(2) 0.041(2) 0.050(2) 0.0069(16) 0.0249(17) 0.0162(18)
N21 0.0295(13) 0.0532(17) 0.0225(13) -0.0113(12) -0.0022(10) 0.0058(12)
N23 0.0348(14) 0.0451(16) 0.0233(13) 0.0036(11) 0.0103(10) 0.0127(12)
C37 0.073(5) 0.087(6) 0.063(5) 0.023(4) 0.027(4) 0.036(5)
C32 0.152(9) 0.032(3) 0.077(4) -0.010(3) 0.014(5) -0.023(5)
C34 0.104(7) 0.036(3) 0.085(5) -0.003(3) 0.000(6) 0.013(4)
C35 0.121(9) 0.050(3) 0.078(6) -0.005(3) 0.010(6) 0.002(5)
C36 0.026(4) 0.090(6) 0.074(4) 0.031(4) 0.013(3) 0.022(4)
C38 0.124(8) 0.040(5) 0.066(4) -0.008(4) 0.043(4) 0.001(5)
N31 0.047(3) 0.034(3) 0.079(4) -0.015(2) 0.015(4) 0.010(3)
N33 0.048(4) 0.066(4) 0.053(3) -0.018(3) 0.032(3) -0.025(3)

loop_
_atom_type_symbol
_atom_type_description
_atom_type_scat_dispersion_real
_atom_type_scat_dispersion_imag
_atom_type_scat_source
C C 0.0033 0.0016 'International Tables Vol C Tables 4.2.6.8 and 6.1.1.4'
H H 0.0000 0.0000 'International Tables Vol C Tables 4.2.6.8 and 6.1.1.4'
B B 0.0013 0.0007 'International Tables Vol C Tables 4.2.6.8 and 6.1.1.4'
N N 0.0061 0.0033 'International Tables Vol C Tables 4.2.6.8 and 6.1.1.4'
O O 0.0106 0.0060 'International Tables Vol C Tables 4.2.6.8 and 6.1.1.4'

loop_
_geom_angle_atom_site_label_1
_geom_angle_atom_site_label_2
_geom_angle_atom_site_label_3
_geom_angle
_geom_angle_site_symmetry_1
_geom_angle_site_symmetry_3
N1 C1 O1 125.5(3) . .
N1 C1 C2 124.0(2) . .
O1 C1 C2 110.5(2) . .
N2 C2 O2 124.9(2) . .
N2 C2 C1 124.4(2) . .
O2 C2 C1 110.7(2) . .
C4 C3 N1 123.5(2) . .
C4 C3 C5 120.3(2) . .
N1 C3 C5 116.3(2) . .
C3 C4 N2 123.8(2) . .
C3 C4 C6 119.6(2) . .
N2 C4 C6 116.6(2) . .
N3 C5 C3 178.2(3) . .
N4 C6 C4 178.4(3) . .
N6 C7 O3 125.5(3) . .
N6 C7 C8 124.2(2) . .
O3 C7 C8 110.3(2) . .
N5 C8 O4 125.0(3) . .
N5 C8 C7 124.8(2) . .
O4 C8 C7 110.1(2) . .
N6 C9 C10 123.5(2) . .
N6 C9 C11 115.6(2) . .
C10 C9 C11 120.9(2) . .
N5 C10 C9 124.2(2) . .
N5 C10 C12 115.7(2) . .
C9 C10 C12 120.0(2) . .
N7 C11 C9 179.3(3) . .
N8 C12 C10 179.4(3) . .
N10 C13 O6 125.2(2) . .
N10 C13 C14 124.3(2) . .
O6 C13 C14 110.5(2) . .
N9 C14 O5 124.9(2) . .
N9 C14 C13 124.2(2) . .
O5 C14 C13 110.8(2) . .
N10 C15 C16 123.3(2) . .
N10 C15 C17 116.3(2) . .
C16 C15 C17 120.4(2) . .
N9 C16 C15 123.5(2) . .
N9 C16 C18 116.2(2) . .
C15 C16 C18 120.3(2) . .
N11 C17 C15 178.9(3) . .
N12 C18 C16 179.3(3) . .
C42 C41 H25A 109.5 . .
C42 C41 H25B 109.5 . .
H25A C41 H25B 109.5 . .
C42 C41 H25C 109.5 . .
H25A C41 H25C 109.5 . .
H25B C41 H25C 109.5 . .
N41 C42 C41 179.6(4) . .
O3 B1 O4 105.8(2) . .
O3 B1 O2 113.4(2) . .
O4 B1 O2 111.6(3) . .
O3 B1 O1 109.5(3) . .
O4 B1 O1 112.5(2) . .
O2 B1 O1 104.3(2) . .
O5 B2 O5 111.4(3) . 2_656
O5 B2 O6 113.07(10) . 2_656
O5 B2 O6 104.92(9) 2_656 2_656
O5 B2 O6 104.92(9) . .
O5 B2 O6 113.07(10) 2_656 .
O6 B2 O6 109.6(3) 2_656 .
C1 N1 C3 112.2(2) . .
C2 N2 C4 112.1(2) . .
C8 N5 C10 111.5(2) . .
C7 N6 C9 111.9(2) . .
C14 N9 C16 112.3(2) . .
C13 N10 C15 112.3(2) . .
C1 O1 B1 107.0(2) . .
C2 O2 B1 107.5(2) . .
C7 O3 B1 107.0(2) . .
C8 O4 B1 106.7(2) . .
C14 O5 B2 107.00(18) . .
C13 O6 B2 106.74(17) . .
C26 C27 H23A 109.5 . .
C26 C27 H23B 109.5 . .
H23A C27 H23B 109.5 . .
C26 C27 H23C 109.5 . .
H23A C27 H23C 109.5 . .
H23B C27 H23C 109.5 . .
N23 C22 N21 109.5(3) . .
N23 C22 H19 125.3 . .
N21 C22 H19 125.3 . .
C25 C24 N23 108.3(3) . .
C25 C24 H20 125.8 . .
N23 C24 H20 125.8 . .
C24 C25 N21 106.6(3) . .
C24 C25 H21 126.7 . .
N21 C25 H21 126.7 . .
C27 C26 N21 112.8(3) . .
C27 C26 H22A 109.0 . .
N21 C26 H22A 109.0 . .
C27 C26 H22B 109.0 . .
N21 C26 H22B 109.0 . .
H22A C26 H22B 107.8 . .
N23 C28 H24A 109.5 . .
N23 C28 H24B 109.5 . .
H24A C28 H24B 109.5 . .
N23 C28 H24C 109.5 . .
H24A C28 H24C 109.5 . .
H24B C28 H24C 109.5 . .
C22 N21 C25 108.0(3) . .
C22 N21 C26 125.9(3) . .
C25 N21 C26 126.1(3) . .
C22 N23 C24 107.5(3) . .
C22 N23 C28 126.8(3) . .
C24 N23 C28 125.7(2) . .
C36 C37 H37A 109.5 . .
C36 C37 H37B 109.5 . .
H37A C37 H37B 109.5 . .
C36 C37 H37C 109.5 . .
H37A C37 H37C 109.5 . .
H37B C37 H37C 109.5 . .
N31 C32 N33 98.5(6) . .
N31 C32 H32 130.7 . .
N33 C32 H32 130.7 . .
N33 C34 C35 117.2(8) . .
N33 C34 H34 121.4 . .
C35 C34 H34 121.4 . .
N31 C35 C34 99.0(7) . .
N31 C35 H35 130.5 . .
C34 C35 H35 130.5 . .
N31 C36 C37 110.7(7) . .
N31 C36 H36A 109.5 . .
C37 C36 H36A 109.5 . .
N31 C36 H36B 109.5 . .
C37 C36 H36B 109.5 . .
H36A C36 H36B 108.1 . .
N33 C38 H38A 109.5 . .
N33 C38 H38B 109.5 . .
H38A C38 H38B 109.5 . .
N33 C38 H38C 109.5 . .
H38A C38 H38C 109.5 . .
H38B C38 H38C 109.5 . .
C35 N31 C32 121.3(7) . .
C35 N31 C36 121.8(7) . .
C32 N31 C36 116.8(6) . .
C34 N33 C38 139.6(8) . .
C34 N33 C32 103.1(7) . .
C38 N33 C32 112.9(7) . .

loop_
_geom_bond_atom_site_label_1
_geom_bond_atom_site_label_2
_geom_bond_distance
_geom_bond_site_symmetry_2
C1 N1 1.302(3) .
C1 O1 1.322(3) .
C1 C2 1.426(4) .
C2 N2 1.300(3) .
C2 O2 1.322(3) .
C3 C4 1.368(3) .
C3 N1 1.376(3) .
C3 C5 1.438(4) .
C4 N2 1.370(3) .
C4 C6 1.436(4) .
C5 N3 1.143(3) .
C6 N4 1.149(3) .
C7 N6 1.302(3) .
C7 O3 1.322(3) .
C7 C8 1.425(4) .
C8 N5 1.297(3) .
C8 O4 1.329(3) .
C9 N6 1.371(3) .
C9 C10 1.372(4) .
C9 C11 1.437(4) .
C10 N5 1.369(3) .
C10 C12 1.444(4) .
C11 N7 1.148(3) .
C12 N8 1.142(3) .
C13 N10 1.298(3) .
C13 O6 1.332(3) .
C13 C14 1.415(4) .
C14 N9 1.301(3) .
C14 O5 1.327(3) .
C15 N10 1.369(3) .
C15 C16 1.374(3) .
C15 C17 1.443(4) .
C16 N9 1.367(3) .
C16 C18 1.439(4) .
C17 N11 1.146(3) .
C18 N12 1.144(3) .
C41 C42 1.453(5) .
C41 H25A 0.9800 .
C41 H25B 0.9800 .
C41 H25C 0.9800 .
C42 N41 1.133(4) .
B1 O3 1.468(4) .
B1 O4 1.468(4) .
B1 O2 1.481(4) .
B1 O1 1.502(4) .
B2 O5 1.479(3) .
B2 O5 1.479(3) 2_656
B2 O6 1.488(3) 2_656
B2 O6 1.488(3) .
C27 C26 1.458(5) .
C27 H23A 0.9800 .
C27 H23B 0.9800 .
C27 H23C 0.9800 .
C22 N23 1.319(4) .
C22 N21 1.319(4) .
C22 H19 0.9500 .
C24 C25 1.335(4) .
C24 N23 1.359(3) .
C24 H20 0.9500 .
C25 N21 1.369(3) .
C25 H21 0.9500 .
C26 N21 1.465(4) .
C26 H22A 0.9900 .
C26 H22B 0.9900 .
C28 N23 1.487(4) .
C28 H24A 0.9800 .
C28 H24B 0.9800 .
C28 H24C 0.9800 .
C37 C36 1.698(14) .
C37 H37A 0.9800 .
C37 H37B 0.9800 .
C37 H37C 0.9800 .
C32 N31 1.281(7) .
C32 N33 1.528(9) .
C32 H32 0.9500 .
C34 N33 1.180(8) .
C34 C35 1.394(11) .
C34 H34 0.9500 .
C35 N31 1.227(8) .
C35 H35 0.9500 .
C36 N31 1.544(9) .
C36 H36A 0.9900 .
C36 H36B 0.9900 .
C38 N33 1.385(9) .
C38 H38A 0.9800 .
C38 H38B 0.9800 .
C38 H38C 0.9800 .

loop_
_geom_torsion_atom_site_label_1
_geom_torsion_atom_site_label_2
_geom_torsion_atom_site_label_3
_geom_torsion_atom_site_label_4
_geom_torsion
_geom_torsion_site_symmetry_1
N1 C1 C2 N2 2.8(5) .
O1 C1 C2 N2 -178.2(3) .
N1 C1 C2 O2 -177.9(3) .
O1 C1 C2 O2 1.1(3) .
N1 C3 C4 N2 0.8(4) .
C5 C3 C4 N2 -179.1(2) .
N1 C3 C4 C6 -178.3(2) .
C5 C3 C4 C6 1.8(4) .
N6 C7 C8 N5 -0.8(5) .
O3 C7 C8 N5 178.2(3) .
N6 C7 C8 O4 178.7(3) .
O3 C7 C8 O4 -2.3(3) .
N6 C9 C10 N5 -0.8(4) .
C11 C9 C10 N5 -178.7(2) .
N6 C9 C10 C12 176.9(2) .
C11 C9 C10 C12 -1.0(4) .
N10 C13 C14 N9 2.8(4) .
O6 C13 C14 N9 -178.7(2) .
N10 C13 C14 O5 -176.9(2) .
O6 C13 C14 O5 1.6(3) .
N10 C15 C16 N9 2.2(4) .
C17 C15 C16 N9 -176.1(2) .
N10 C15 C16 C18 -179.3(2) .
C17 C15 C16 C18 2.3(4) .
O1 C1 N1 C3 179.2(3) .
C2 C1 N1 C3 -2.0(4) .
C4 C3 N1 C1 0.3(4) .
C5 C3 N1 C1 -179.7(2) .
O2 C2 N2 C4 179.3(3) .
C1 C2 N2 C4 -1.4(4) .
C3 C4 N2 C2 -0.2(4) .
C6 C4 N2 C2 178.9(2) .
O4 C8 N5 C10 -179.2(3) .
C7 C8 N5 C10 0.3(4) .
C9 C10 N5 C8 0.5(4) .
C12 C10 N5 C8 -177.3(2) .
O3 C7 N6 C9 -178.4(3) .
C8 C7 N6 C9 0.4(4) .
C10 C9 N6 C7 0.3(4) .
C11 C9 N6 C7 178.3(2) .
O5 C14 N9 C16 178.9(2) .
C13 C14 N9 C16 -0.8(3) .
C15 C16 N9 C14 -1.6(3) .
C18 C16 N9 C14 179.9(2) .
O6 C13 N10 C15 179.6(2) .
C14 C13 N10 C15 -2.1(3) .
C16 C15 N10 C13 -0.3(3) .
C17 C15 N10 C13 178.1(2) .
N1 C1 O1 B1 177.1(3) .
C2 C1 O1 B1 -1.8(3) .
O3 B1 O1 C1 -119.8(2) .
O4 B1 O1 C1 122.9(3) .
O2 B1 O1 C1 1.9(3) .
N2 C2 O2 B1 179.5(3) .
C1 C2 O2 B1 0.2(3) .
O3 B1 O2 C2 117.8(3) .
O4 B1 O2 C2 -122.9(3) .
O1 B1 O2 C2 -1.2(3) .
N6 C7 O3 B1 178.7(3) .
C8 C7 O3 B1 -0.3(3) .
O4 B1 O3 C7 2.5(3) .
O2 B1 O3 C7 125.0(3) .
O1 B1 O3 C7 -118.9(2) .
N5 C8 O4 B1 -176.7(3) .
C7 C8 O4 B1 3.8(3) .
O3 B1 O4 C8 -3.9(3) .
O2 B1 O4 C8 -127.6(2) .
O1 B1 O4 C8 115.6(3) .
N9 C14 O5 B2 179.7(2) .
C13 C14 O5 B2 -0.6(3) .
O5 B2 O5 C14 -123.19(18) 2_656
O6 B2 O5 C14 118.9(2) 2_656
O6 B2 O5 C14 -0.5(3) .
N10 C13 O6 B2 176.7(2) .
C14 C13 O6 B2 -1.9(3) .
O5 B2 O6 C13 1.5(3) .
O5 B2 O6 C13 123.1(2) 2_656
O6 B2 O6 C13 -120.25(17) 2_656
N23 C24 C25 N21 -0.8(3) .
N23 C22 N21 C25 0.0(3) .
N23 C22 N21 C26 -179.7(3) .
C24 C25 N21 C22 0.5(3) .
C24 C25 N21 C26 -179.8(3) .
C27 C26 N21 C22 123.5(4) .
C27 C26 N21 C25 -56.2(4) .
N21 C22 N23 C24 -0.5(3) .
N21 C22 N23 C28 -177.8(3) .
C25 C24 N23 C22 0.8(3) .
C25 C24 N23 C28 178.1(3) .
N33 C34 C35 N31 -5.2(10) .
C34 C35 N31 C32 -2.3(12) .
C34 C35 N31 C36 174.0(7) .
N33 C32 N31 C35 6.8(12) .
N33 C32 N31 C36 -169.7(6) .
C37 C36 N31 C35 15.5(12) .
C37 C36 N31 C32 -168.1(7) .
C35 C34 N33 C38 161.6(12) .
C35 C34 N33 C32 8.8(9) .
N31 C32 N33 C34 -8.7(9) .
N31 C32 N33 C38 -170.0(7) .
